data_4105874
loop_
_publ_author_name
'J\/orn H. Hansen'
'Timothy M. Gregg'
'Stephanie R. Ovalles'
'Yajing Lian'
'Jochen Autschbach'
'Huw M. L. Davies'

_publ_section_title
;
 On the Mechanism and Selectivity of the Combined C-H Activation/Cope
 Rearrangement
;
_journal_name_full 'Journal of the American Chemical Society'
_journal_page_first 5076
_journal_page_last 5085
_journal_paper_doi 10.1021/ja111408v
_journal_volume 133
_journal_year 2011
_chemical_formula_sum 'C16 H15 Br O2'
_chemical_formula_weight 319.19
_chemical_name_systematic
; 
 ? 
;
_space_group_IT_number 19
_symmetry_cell_setting orthorhombic
_symmetry_space_group_name_Hall 'P 2ac 2ab'
_symmetry_space_group_name_H-M 'P 21 21 21'
_atom_sites_solution_hydrogens geom
_atom_sites_solution_primary direct
_atom_sites_solution_secondary difmap
_audit_creation_method SHELXL-97
_cell_angle_alpha 90.00
_cell_angle_beta 90.00
_cell_angle_gamma 90.00
_cell_formula_units_Z 4
_cell_length_a 5.9374(4)
_cell_length_b 8.0353(5)
_cell_length_c 28.7626(19)
_cell_measurement_reflns_used 74
_cell_measurement_temperature 100(1)
_cell_measurement_theta_max 27.00
_cell_measurement_theta_min 3.00
_cell_volume 1372.23(16)
_computing_cell_refinement SMART
_computing_data_collection SMART
_computing_data_reduction SAINT
_computing_molecular_graphics XP
_computing_publication_material XCIF
_computing_structure_refinement 'SHELXL-97 (Sheldrick, 1997)'
_computing_structure_solution 'SHELXS-97 (Sheldrick, 1990)'
_diffrn_ambient_temperature 100(1)
_diffrn_measured_fraction_theta_full 0.941
_diffrn_measured_fraction_theta_max 0.941
_diffrn_measurement_device_type 'SMART CCD'
_diffrn_measurement_method 'omega oscillation'
_diffrn_radiation_monochromator graphite
_diffrn_radiation_source 'fine-focus sealed tube'
_diffrn_radiation_type MoK\a
_diffrn_radiation_wavelength 0.71073
_diffrn_reflns_av_R_equivalents 0.0612
_diffrn_reflns_av_sigmaI/netI 0.0738
_diffrn_reflns_limit_h_max 8
_diffrn_reflns_limit_h_min -7
_diffrn_reflns_limit_k_max 10
_diffrn_reflns_limit_k_min -10
_diffrn_reflns_limit_l_max 33
_diffrn_reflns_limit_l_min -38
_diffrn_reflns_number 8566
_diffrn_reflns_theta_full 28.75
_diffrn_reflns_theta_max 28.75
_diffrn_reflns_theta_min 2.63
_exptl_absorpt_coefficient_mu 2.990
_exptl_absorpt_correction_type none
_exptl_crystal_colour colorless
_exptl_crystal_density_diffrn 1.545
_exptl_crystal_description needle
_exptl_crystal_F_000 648
_exptl_crystal_size_max 0.2
_exptl_crystal_size_mid 0.1
_exptl_crystal_size_min 0.1
_refine_diff_density_max 0.345
_refine_diff_density_min -0.473
_refine_diff_density_rms 0.081
_refine_ls_abs_structure_details 'Flack H D (1983), Acta Cryst. A39, 876-881'
_refine_ls_abs_structure_Flack -0.004(10)
_refine_ls_extinction_coef 0.0076(7)
_refine_ls_extinction_expression Fc^*^=kFc[1+0.001xFc^2^\l^3^/sin(2\q)]^-1/4^
_refine_ls_extinction_method SHELXL
_refine_ls_goodness_of_fit_ref 0.927
_refine_ls_hydrogen_treatment mixed
_refine_ls_matrix_type full
_refine_ls_number_parameters 233
_refine_ls_number_reflns 3239
_refine_ls_number_restraints 0
_refine_ls_restrained_S_all 0.927
_refine_ls_R_factor_all 0.0465
_refine_ls_R_factor_gt 0.0337
_refine_ls_shift/su_max 0.136
_refine_ls_shift/su_mean 0.001
_refine_ls_structure_factor_coef Fsqd
_refine_ls_weighting_details 'calc w=1/[\s^2^(Fo^2^)+(0.0200P)^2^+0.0000P] where P=(Fo^2^+2Fc^2^)/3'
_refine_ls_weighting_scheme calc
_refine_ls_wR_factor_gt 0.0594
_refine_ls_wR_factor_ref 0.0629
_reflns_number_gt 2682
_reflns_number_total 3239
_reflns_threshold_expression >2sigma(I)
_cod_data_source_file ja111408v_si_003.cif
_cod_data_source_block a1
_cod_database_code 4105874

loop_
_symmetry_equiv_pos_as_xyz
'x, y, z'
'-x+1/2, -y, z+1/2'
'-x, y+1/2, -z+1/2'
'x+1/2, -y+1/2, -z'

loop_
_atom_site_label
_atom_site_type_symbol
_atom_site_fract_x
_atom_site_fract_y
_atom_site_fract_z
_atom_site_U_iso_or_equiv
_atom_site_adp_type
_atom_site_occupancy
_atom_site_symmetry_multiplicity
_atom_site_calc_flag
Br1 Br 0.55155(6) -0.17453(4) 1.063419(12) 0.02451(11) Uani 1 1 d
O1 O 0.5726(4) 0.5650(3) 0.83894(7) 0.0246(5) Uani 1 1 d
C3 C 0.6713(5) 0.0467(4) 0.93615(13) 0.0187(6) Uani 1 1 d
O2 O 0.6119(4) 0.4534(3) 0.76786(8) 0.0248(6) Uani 1 1 d
C8 C 0.8409(5) 0.3270(4) 0.87666(10) 0.0169(6) Uani 1 1 d
C2 C 0.5716(6) -0.0399(4) 0.97225(11) 0.0180(7) Uani 1 1 d
C15 C 0.6596(5) 0.4564(4) 0.80876(11) 0.0200(7) Uani 1 1 d
C12 C 0.8219(5) 0.3396(4) 0.83073(10) 0.0164(6) Uani 1 1 d
C11 C 0.9545(6) 0.2210(3) 0.79946(11) 0.0191(7) Uani 1 1 d
C1 C 0.6861(6) -0.0546(4) 1.01384(11) 0.0193(7) Uani 1 1 d
C14 C 0.9264(6) -0.0250(4) 0.84064(11) 0.0187(7) Uani 1 1 d
C5 C 0.9931(5) 0.1031(4) 0.98361(12) 0.0179(8) Uani 1 1 d
C4 C 0.8851(4) 0.1170(3) 0.94110(12) 0.0155(7) Uani 1 1 d
C6 C 0.8951(5) 0.0162(4) 1.02008(12) 0.0186(8) Uani 1 1 d
C13 C 0.8450(5) 0.0499(4) 0.80375(12) 0.0199(7) Uani 1 1 d
C10 C 1.1819(5) 0.1884(5) 0.82306(12) 0.0210(7) Uani 1 1 d
C16 C 0.4060(7) 0.6779(6) 0.81979(16) 0.0340(9) Uani 1 1 d
C7 C 0.9973(5) 0.2042(4) 0.90035(11) 0.0178(7) Uani 1 1 d
C9 C 1.1033(5) 0.0829(4) 0.86440(12) 0.0187(7) Uani 1 1 d
H2 H 0.439(5) -0.084(3) 0.9673(9) 0.004(7) Uiso 1 1 d
H3 H 0.599(4) 0.058(3) 0.9081(9) 0.000(7) Uiso 1 1 d
H6 H 0.958(5) 0.002(3) 1.0486(10) 0.018(9) Uiso 1 1 d
H11 H 0.962(5) 0.270(3) 0.7676(9) 0.009(7) Uiso 1 1 d
H5 H 1.137(5) 0.146(4) 0.9866(11) 0.017(9) Uiso 1 1 d
H16A H 0.364(7) 0.747(5) 0.8418(14) 0.049(14) Uiso 1 1 d
H16B H 0.269(6) 0.611(4) 0.8078(12) 0.033(11) Uiso 1 1 d
H8 H 0.753(4) 0.396(3) 0.8981(10) 0.004(7) Uiso 1 1 d
H10A H 1.258(5) 0.285(4) 0.8320(10) 0.016(9) Uiso 1 1 d
H14 H 0.885(5) -0.130(4) 0.8537(10) 0.014(8) Uiso 1 1 d
H16C H 0.455(7) 0.723(4) 0.7934(14) 0.046(12) Uiso 1 1 d
H13 H 0.728(5) 0.016(4) 0.7809(11) 0.027(10) Uiso 1 1 d
H10B H 1.273(5) 0.129(4) 0.8016(10) 0.010(8) Uiso 1 1 d
H9 H 1.227(6) 0.023(5) 0.8809(12) 0.038(11) Uiso 1 1 d
H7 H 1.129(5) 0.272(4) 0.9130(11) 0.022(9) Uiso 1 1 d

loop_
_atom_site_aniso_label
_atom_site_aniso_U_11
_atom_site_aniso_U_22
_atom_site_aniso_U_33
_atom_site_aniso_U_23
_atom_site_aniso_U_13
_atom_site_aniso_U_12
Br1 0.03074(17) 0.01703(14) 0.02576(17) 0.00007(16) 0.00774(16) -0.00118(16)
O1 0.0351(13) 0.0177(11) 0.0210(12) -0.0019(9) -0.0036(11) 0.0117(12)
C3 0.0150(15) 0.0197(15) 0.0215(17) 0.0000(17) -0.0052(17) 0.0011(12)
O2 0.0306(14) 0.0251(12) 0.0186(12) 0.0020(11) -0.0027(10) 0.0020(11)
C8 0.0150(14) 0.0141(14) 0.0216(16) -0.0017(16) 0.0009(12) -0.0012(16)
C2 0.0110(17) 0.0155(15) 0.0274(18) -0.0020(14) -0.0024(15) -0.0007(14)
C15 0.0204(17) 0.0148(16) 0.025(2) 0.0016(15) 0.0026(15) -0.0079(14)
C12 0.0176(15) 0.0111(15) 0.0204(17) -0.0014(15) 0.0005(12) -0.0011(15)
C11 0.0235(15) 0.0170(15) 0.0170(16) -0.0013(12) 0.0009(16) -0.0014(15)
C1 0.0220(18) 0.0133(15) 0.0226(18) -0.0012(14) 0.0083(15) 0.0051(14)
C14 0.0176(17) 0.0152(15) 0.0234(17) -0.0043(13) -0.0015(16) -0.0013(15)
C5 0.016(2) 0.0137(15) 0.0241(18) -0.0047(13) -0.0010(13) 0.0011(12)
C4 0.0146(15) 0.0136(13) 0.0185(17) -0.0020(13) -0.0002(13) 0.0038(11)
C6 0.024(2) 0.0148(15) 0.0171(17) -0.0030(14) -0.0027(14) 0.0019(13)
C13 0.0202(17) 0.0166(16) 0.0229(19) -0.0047(15) -0.0003(14) 0.0035(15)
C10 0.0162(16) 0.0229(18) 0.0239(18) -0.0034(17) 0.0035(14) -0.0032(16)
C16 0.040(3) 0.0278(19) 0.034(2) 0.004(2) -0.0026(19) 0.016(2)
C7 0.0150(18) 0.0184(17) 0.0200(16) -0.0041(13) -0.0027(12) -0.0025(12)
C9 0.0133(18) 0.0216(16) 0.0213(18) -0.0014(14) -0.0007(13) 0.0010(13)

loop_
_atom_type_symbol
_atom_type_description
_atom_type_scat_dispersion_real
_atom_type_scat_dispersion_imag
_atom_type_scat_source
C C 0.0033 0.0016 'International Tables Vol C Tables 4.2.6.8 and 6.1.1.4'
H H 0.0000 0.0000 'International Tables Vol C Tables 4.2.6.8 and 6.1.1.4'
O O 0.0106 0.0060 'International Tables Vol C Tables 4.2.6.8 and 6.1.1.4'
Br Br -0.2901 2.4595 'International Tables Vol C Tables 4.2.6.8 and 6.1.1.4'

loop_
_geom_angle_atom_site_label_1
_geom_angle_atom_site_label_2
_geom_angle_atom_site_label_3
_geom_angle
C15 O1 C16 115.2(3)
C2 C3 C4 121.1(3)
C12 C8 C7 123.2(3)
C1 C2 C3 118.9(3)
O2 C15 O1 123.7(3)
O2 C15 C12 123.6(3)
O1 C15 C12 112.8(3)
C8 C12 C15 121.7(3)
C8 C12 C11 119.6(3)
C15 C12 C11 118.5(3)
C13 C11 C12 107.1(3)
C13 C11 C10 100.7(3)
C12 C11 C10 107.4(3)
C6 C1 C2 121.4(3)
C6 C1 Br1 119.4(3)
C2 C1 Br1 119.2(2)
C13 C14 C9 110.9(3)
C4 C5 C6 120.9(3)
C5 C4 C3 118.6(3)
C5 C4 C7 121.0(3)
C3 C4 C7 120.4(3)
C1 C6 C5 119.1(3)
C14 C13 C11 108.7(3)
C9 C10 C11 99.8(2)
C8 C7 C4 112.2(2)
C8 C7 C9 110.9(3)
C4 C7 C9 113.7(2)
C14 C9 C10 100.1(3)
C14 C9 C7 112.1(2)
C10 C9 C7 107.0(3)

loop_
_geom_bond_atom_site_label_1
_geom_bond_atom_site_label_2
_geom_bond_distance
Br1 C1 1.897(3)
O1 C15 1.335(4)
O1 C16 1.451(4)
C3 C2 1.383(5)
C3 C4 1.397(4)
O2 C15 1.210(4)
C8 C12 1.330(4)
C8 C7 1.517(4)
C2 C1 1.381(4)
C15 C12 1.486(4)
C12 C11 1.529(4)
C11 C13 1.526(4)
C11 C10 1.533(4)
C1 C6 1.377(4)
C14 C13 1.312(4)
C14 C9 1.524(4)
C5 C4 1.385(4)
C5 C6 1.388(5)
C4 C7 1.519(4)
C10 C9 1.533(5)
C7 C9 1.554(4)
